data_1533088
loop_
_publ_author_name
'Divis, M.'
'Opahle, I.'
'Rusz, J.'
'Sechovsky, V.'
'Janousova, B.'
'Richter, M.'

_publ_section_title
;
 Electronic structure and lattice geometry of La Pt Sn
;
_journal_name_full 'Journal of Alloys Compd.'
_journal_page_first 28
_journal_page_last 33
_journal_volume 376
_journal_year 2004
_chemical_formula_sum 'La Pt Sn'
_space_group_IT_number 62
_symmetry_space_group_name_Hall '-P 2ac 2n'
_symmetry_space_group_name_H-M 'P n m a'
_cell_angle_alpha 90
_cell_angle_beta 90
_cell_angle_gamma 90
_cell_formula_units_Z 4
_cell_length_a 7.5594
_cell_length_b 4.6605
_cell_length_c 8.0496
_cell_volume 283.592
_citation_journal_id_ASTM JALCEU
_cod_data_source_file Divis_JALCEU_2004_1531.cif
_cod_data_source_block La1Pt1Sn1
_cod_original_cell_volume 283.5921
_cod_original_formula_sum 'La1 Pt1 Sn1'
_cod_database_code 1533088

loop_
_symmetry_equiv_pos_as_xyz
x,y,z
-x+1/2,-y,z+1/2
x+1/2,-y+1/2,-z+1/2
-x,y+1/2,-z
-x,-y,-z
x-1/2,y,-z-1/2
-x-1/2,y-1/2,z-1/2
x,-y-1/2,z

loop_
_atom_site_label
_atom_site_type_symbol
_atom_site_fract_x
_atom_site_fract_y
_atom_site_fract_z
_atom_site_occupancy
_atom_site_U_iso_or_equiv
Pt1 Pt 0.7073 0.25 0.5897 1 0.0
La1 La 0.4948 0.25 0.1921 1 0.0
Sn1 Sn 0.8219 0.25 -0.0788 1 0.0
